data_1008526
loop_
_publ_author_name
'Birdwishtell, T L T'
'Klein, C L'
'Jeffries, T'
'Stevens, E D'
'O'Connor, C J'

_publ_section_title
;
Synthesis and crystal structures of the layered I-III-V Zintl phases,
K~4~In~4~X~6~, where X=As, Sb
;
_journal_coden_ASTM JMACEP
_journal_issue 4
_journal_name_full 'Journal of Materials Chemistry'
_journal_page_first 555
_journal_page_last 558
_journal_paper_doi 10.1039/jm9910100555
_journal_volume 1
_journal_year 1991
_chemical_formula_structural 'K4 (In4 Sb6)'
_chemical_formula_sum 'In4 K4 Sb6'
_chemical_name_systematic
;
Tetrapotassium phyllo-hexaantimonidotetraindate
;
_space_group_IT_number 14
_symmetry_cell_setting monoclinic
_symmetry_Int_Tables_number 14
_symmetry_space_group_name_Hall '-P 2ybc'
_symmetry_space_group_name_H-M 'P 1 21/c 1'
_cell_angle_alpha 90
_cell_angle_beta 90.54(2)
_cell_angle_gamma 90
_cell_formula_units_Z 4
_cell_length_a 15.288(5)
_cell_length_b 7.544(1)
_cell_length_c 16.790(3)
_cell_volume 1936.3
_refine_ls_R_factor_all 0.042
_cod_database_code 1008526

loop_
_symmetry_equiv_pos_as_xyz
x,y,z
-x,1/2+y,1/2-z
-x,-y,-z
x,1/2-y,1/2+z

loop_
_atom_site_aniso_label
_atom_site_aniso_U_11
_atom_site_aniso_U_12
_atom_site_aniso_U_13
_atom_site_aniso_U_22
_atom_site_aniso_U_23
_atom_site_aniso_U_33
In1 0.0180(4) -0.0004(3) 0.0007(3) 0.0177(3) 0.0006(3) 0.0184(4)
In2 0.0166(4) -0.0001(3) 0.0004(3) 0.0186(3) -0.0021(3) 0.0169(4)
In3 0.0191(4) 0.0005(3) -0.0013(3) 0.0163(3) -0.0002(3) 0.0180(4)
In4 0.0189(4) -0.0020(3) -0.0012(3) 0.0188(3) 0.0016(3) 0.0186(4)
Sb1 0.0174(4) -0.0008(3) 0.0001(3) 0.0178(3) 0.0003(3) 0.0157(4)
Sb2 0.0161(4) -0.0012(3) 0.0001(3) 0.0205(3) -0.0012(3) 0.0170(4)
Sb3 0.0188(4) 0.0011(3) -0.0018(3) 0.0212(3) -0.0015(3) 0.0151(4)
Sb4 0.0170(4) -0.0004(3) .0000(3) 0.0164(3) 0.0004(3) 0.0165(4)
Sb5 0.0190(4) 0.0006(3) -0.0010(3) 0.0187(3) 0.0001(3) 0.0133(4)
Sb6 0.0203(4) -0.0005(3) 0.0003(4) 0.0199(3) -0.0014(3) 0.0146(4)
K1 0.0308(14) -0.0008(13) 0.0024(12) 0.0452(15) -0.0005(12) 0.0163(14)
K2 0.0337(15) 0.0015(12) 0.0040(13) 0.0379(14) 0.0029(12) 0.0225(12)
K3 0.0309(15) 0.0066(13) -0.0064(13) 0.0496(16) -0.0010(14) 0.0255(16)
K4 0.0226(14) 0.0066(14) -0.0076(14) 0.0571(18) -0.0078(16) 0.0498(21)

loop_
_atom_site_label
_atom_site_type_symbol
_atom_site_symmetry_multiplicity
_atom_site_Wyckoff_symbol
_atom_site_fract_x
_atom_site_fract_y
_atom_site_fract_z
_atom_site_occupancy
_atom_site_attached_hydrogens
_atom_site_calc_flag
In1 In3+ 4 e 0.31683(5) 0.2207(1) 0.16490(5) 1. 0 d
In2 In3+ 4 e 0.09279(5) 0.2130(1) 0.22865(5) 1. 0 d
In3 In3+ 4 e 0.81775(5) 0.2375(1) 0.32674(5) 1. 0 d
In4 In3+ 4 e 0.59240(5) 0.2360(1) 0.25969(5) 1. 0 d
Sb1 Sb3- 4 e 0.97512(5) 0.0365(1) 0.33134(5) 1. 0 d
Sb2 Sb3- 4 e 0.47880(5) 0.0337(1) 0.15869(5) 1. 0 d
Sb3 Sb2- 4 e 0.25040(5) 0.2163(1) 0.32216(5) 1. 0 d
Sb4 Sb3- 4 e 0.33262(5) 0.5638(1) 0.10330(5) 1. 0 d
Sb5 Sb3- 4 e 0.16193(5) 0.0550(1) 0.08857(5) 1. 0 d
Sb6 Sb2- 4 e 0.74944(5) 0.3366(1) 0.17317(5) 1. 0 d
K1 K1+ 4 e 0.8585(2) 0.5336(4) 0.0088(2) 1. 0 d
K2 K1+ 4 e 0.6543(2) 0.4492(4) 0.5226(2) 1. 0 d
K3 K1+ 4 e 0.0778(2) 0.5352(4) 0.3887(2) 1. 0 d
K4 K1+ 4 e 0.5582(2) 0.5562(5) 0.1011(2) 1. 0 d

loop_
_atom_type_symbol
_atom_type_oxidation_number
In3+ 3.000
Sb3- -3.000
Sb2- -2.000
K1+ 1.000
